data_8104832
loop_
_publ_author_name
'Yang, Bingchuan'
'Liu, Gang'
'Wang, Yong'

_publ_section_title
;
 Crystal structure of dichloride-bis(1-propylimidazole-\k 1 N)zinc(II),
 C12H20Cl2N4Zn
;
_journal_issue 2
_journal_name_full 'Zeitschrift f\"ur Kristallographie - New Crystal Structures'
_journal_page_first 363
_journal_page_last 365
_journal_paper_doi 10.1515/ncrs-2020-0588
_journal_volume 236
_journal_year 2021
_chemical_formula_sum 'C12 H20 Cl2 N4 Zn'
_chemical_formula_weight 356.59
_space_group_crystal_system monoclinic
_space_group_IT_number 14
_space_group_name_Hall '-P 2yn'
_space_group_name_H-M_alt 'P 1 21/n 1'
_atom_sites_solution_hydrogens geom
_cell_angle_alpha 90
_cell_angle_beta 98.794(2)
_cell_angle_gamma 90
_cell_formula_units_Z 4
_cell_length_a 9.9915(9)
_cell_length_b 13.0923(12)
_cell_length_c 13.1894(13)
_cell_measurement_reflns_used 2530
_cell_measurement_temperature 298(2)
_cell_measurement_theta_max 27.888
_cell_measurement_theta_min 2.582
_cell_volume 1705.0(3)
_computing_cell_refinement 'SMART [1]'
_computing_data_collection 'SMART [1]'
_computing_data_reduction 'SMART [1]'
_computing_molecular_graphics 'XP in SHELXTL [2]'
_computing_structure_refinement 'SHELXL-2018/3 (Sheldrick, 2018) [2]'
_computing_structure_solution 'SHELXL-2018/3 (Sheldrick, 2018) [2]'
_diffrn_ambient_temperature 298(2)
_diffrn_measured_fraction_theta_full 0.995
_diffrn_measured_fraction_theta_max 0.995
_diffrn_measurement_device_type 'CCD area detector'
_diffrn_measurement_method 'phi and omega scans'
_diffrn_radiation_type MoK\a
_diffrn_radiation_wavelength 0.71073
_diffrn_reflns_av_R_equivalents 0.0459
_diffrn_reflns_av_unetI/netI 0.0532
_diffrn_reflns_Laue_measured_fraction_full 0.995
_diffrn_reflns_Laue_measured_fraction_max 0.995
_diffrn_reflns_limit_h_max 11
_diffrn_reflns_limit_h_min -11
_diffrn_reflns_limit_k_max 13
_diffrn_reflns_limit_k_min -15
_diffrn_reflns_limit_l_max 13
_diffrn_reflns_limit_l_min -15
_diffrn_reflns_number 8268
_diffrn_reflns_point_group_measured_fraction_full 0.995
_diffrn_reflns_point_group_measured_fraction_max 0.995
_diffrn_reflns_theta_full 24.999
_diffrn_reflns_theta_max 24.999
_diffrn_reflns_theta_min 2.584
_exptl_absorpt_coefficient_mu 1.747
_exptl_absorpt_correction_T_max 0.711
_exptl_absorpt_correction_T_min 0.660
_exptl_absorpt_correction_type multi-scan
_exptl_absorpt_process_details sadabs
_exptl_crystal_colour white
_exptl_crystal_density_diffrn 1.389
_exptl_crystal_description block
_exptl_crystal_F_000 736
_exptl_crystal_size_max 0.260
_exptl_crystal_size_mid 0.240
_exptl_crystal_size_min 0.210
_exptl_transmission_factor_max 0.710
_exptl_transmission_factor_min 0.659
_refine_diff_density_max 0.604
_refine_diff_density_min -0.460
_refine_diff_density_rms 0.077
_refine_ls_extinction_coef .
_refine_ls_extinction_method none
_refine_ls_goodness_of_fit_ref 1.055
_refine_ls_hydrogen_treatment constr
_refine_ls_matrix_type full
_refine_ls_number_parameters 174
_refine_ls_number_reflns 2985
_refine_ls_number_restraints 73
_refine_ls_restrained_S_all 1.077
_refine_ls_R_factor_all 0.0783
_refine_ls_R_factor_gt 0.0453
_refine_ls_shift/su_max 0.006
_refine_ls_shift/su_mean 0.000
_refine_ls_structure_factor_coef Fsqd
_refine_ls_weighting_details 'w=1/[\s^2^(Fo^2^)+(0.0592P)^2^+0.6804P] where P=(Fo^2^+2Fc^2^)/3'
_refine_ls_weighting_scheme calc
_refine_ls_wR_factor_gt 0.1115
_refine_ls_wR_factor_ref 0.1248
_reflns_Friedel_coverage 0.000
_reflns_Friedel_fraction_full .
_reflns_Friedel_fraction_max .
_reflns_number_gt 1973
_reflns_number_total 2985
_reflns_threshold_expression 'I > 2\s(I)'
_cod_data_source_file suppl_j_ncrs-2020-0588_suppl.cif
_cod_data_source_block Yang
_cod_original_sg_symbol_H-M 'P 21/n'
_cod_database_code 8104832
_shelx_space_group_comment
;
The symmetry employed for this shelxl refinement is uniquely defined
by the following loop, which should always be used as a source of
symmetry information in preference to the above space-group names.
They are only intended as comments.
;
_shelx_estimated_absorpt_t_min 0.659
_shelx_estimated_absorpt_t_max 0.711

loop_
_space_group_symop_operation_xyz
'x, y, z'
'-x+1/2, y+1/2, -z+1/2'
'-x, -y, -z'
'x-1/2, -y-1/2, z-1/2'

loop_
_atom_site_label
_atom_site_type_symbol
_atom_site_fract_x
_atom_site_fract_y
_atom_site_fract_z
_atom_site_U_iso_or_equiv
_atom_site_adp_type
_atom_site_occupancy
_atom_site_site_symmetry_order
_atom_site_calc_flag
_atom_site_refinement_flags_posn
_atom_site_refinement_flags_adp
_atom_site_refinement_flags_occupancy
_atom_site_disorder_assembly
_atom_site_disorder_group
Zn1 Zn 1.03894(5) 0.77306(4) 0.45279(4) 0.0469(2) Uani 1 1 d . . . . .
N1 N 0.9173(4) 0.7500(3) 0.5592(3) 0.0519(10) Uani 1 1 d . . . . .
N2 N 0.8331(4) 0.6768(4) 0.6849(3) 0.0610(11) Uani 1 1 d . . . . .
N3 N 0.9372(4) 0.8306(3) 0.3234(3) 0.0520(10) Uani 1 1 d . . . . .
N4 N 0.8253(4) 0.9382(3) 0.2150(3) 0.0624(11) Uani 1 1 d . . . . .
Cl1 Cl 1.11689(13) 0.61988(9) 0.41220(9) 0.0603(4) Uani 1 1 d . . . . .
Cl2 Cl 1.19362(14) 0.88879(10) 0.51772(10) 0.0667(4) Uani 1 1 d . . . . .
C1 C 0.9075(5) 0.6651(4) 0.6103(4) 0.0576(13) Uani 1 1 d . U . . .
H1 H 0.947834 0.603798 0.595958 0.069 Uiso 1 1 calc R U . . .
C2 C 0.8444(6) 0.8196(4) 0.6033(4) 0.0713(15) Uani 1 1 d . U . . .
H2 H 0.831500 0.887295 0.582735 0.086 Uiso 1 1 calc R U . . .
C3 C 0.7929(6) 0.7756(5) 0.6818(5) 0.0783(17) Uani 1 1 d . U . . .
H3 H 0.740312 0.807061 0.725105 0.094 Uiso 1 1 calc R U . . .
C4 C 0.8024(6) 0.5989(5) 0.7587(5) 0.0833(18) Uani 1 1 d . U . . .
H4A H 0.749356 0.630487 0.805942 0.100 Uiso 1 1 calc R U . . .
H4B H 0.746949 0.546195 0.721550 0.100 Uiso 1 1 calc R U . . .
C5 C 0.9238(9) 0.5497(6) 0.8194(5) 0.113(3) Uani 1 1 d . U . . .
H5A H 0.892115 0.502770 0.867505 0.136 Uiso 1 1 calc R U . . .
H5B H 0.967772 0.509108 0.772566 0.136 Uiso 1 1 calc R U . . .
C6 C 1.0226(9) 0.6130(6) 0.8751(7) 0.136(3) Uani 1 1 d . U . . .
H6A H 1.065441 0.653127 0.828262 0.204 Uiso 1 1 calc R U . . .
H6B H 1.089219 0.571617 0.916245 0.204 Uiso 1 1 calc R U . . .
H6C H 0.980435 0.657502 0.918710 0.204 Uiso 1 1 calc R U . . .
C7 C 0.8884(5) 0.9235(4) 0.3097(4) 0.0621(14) Uani 1 1 d . U . . .
H7 H 0.897184 0.973325 0.360600 0.075 Uiso 1 1 calc R U . . .
C8 C 0.9015(6) 0.7828(4) 0.2290(4) 0.0648(14) Uani 1 1 d . U . . .
H8 H 0.921617 0.715726 0.213854 0.078 Uiso 1 1 calc R U . . .
C9 C 0.8335(6) 0.8494(4) 0.1638(4) 0.0730(16) Uani 1 1 d . U . . .
H9 H 0.798240 0.836998 0.095544 0.088 Uiso 1 1 calc R U . . .
C10 C 0.7603(7) 1.0330(5) 0.1736(6) 0.096(2) Uani 1 1 d . U . . .
H10A H 0.693603 1.015798 0.114661 0.115 Uiso 1 1 calc R U . . .
H10B H 0.711949 1.062172 0.225136 0.115 Uiso 1 1 calc R U . . .
C11 C 0.8440(9) 1.1059(8) 0.1446(10) 0.181(5) Uani 1 1 d D U . . .
H11A H 0.785477 1.152842 0.101589 0.217 Uiso 1 1 calc R U . . .
H11B H 0.878038 1.143253 0.206749 0.217 Uiso 1 1 calc R U . . .
C12 C 0.9591(12) 1.0904(7) 0.0932(8) 0.184(5) Uani 1 1 d D U . . .
H12A H 1.025693 1.050246 0.135883 0.277 Uiso 1 1 calc R U . . .
H12B H 0.997435 1.155350 0.079743 0.277 Uiso 1 1 calc R U . . .
H12C H 0.931148 1.055318 0.029579 0.277 Uiso 1 1 calc R U . . .

loop_
_atom_site_aniso_label
_atom_site_aniso_U_11
_atom_site_aniso_U_22
_atom_site_aniso_U_33
_atom_site_aniso_U_23
_atom_site_aniso_U_13
_atom_site_aniso_U_12
Zn1 0.0554(4) 0.0489(3) 0.0368(3) -0.0016(2) 0.0082(2) -0.0010(3)
N1 0.056(2) 0.054(3) 0.047(2) -0.0020(19) 0.0128(19) 0.0048(19)
N2 0.055(3) 0.077(3) 0.056(3) -0.002(2) 0.024(2) -0.003(2)
N3 0.059(3) 0.053(3) 0.042(2) -0.0030(18) 0.0002(19) 0.001(2)
N4 0.062(3) 0.067(3) 0.055(3) 0.009(2) -0.003(2) 0.012(2)
Cl1 0.0759(9) 0.0509(7) 0.0533(7) -0.0089(6) 0.0076(6) 0.0056(6)
Cl2 0.0788(10) 0.0616(8) 0.0597(8) -0.0145(6) 0.0104(7) -0.0172(7)
C1 0.062(3) 0.060(3) 0.055(3) -0.004(3) 0.022(3) 0.006(3)
C2 0.079(4) 0.067(3) 0.072(4) 0.006(3) 0.025(3) 0.018(3)
C3 0.072(4) 0.086(4) 0.086(4) -0.010(4) 0.042(3) 0.013(3)
C4 0.089(4) 0.101(5) 0.066(4) 0.012(3) 0.031(3) -0.019(4)
C5 0.156(7) 0.111(6) 0.077(5) 0.025(4) 0.033(5) -0.026(5)
C6 0.150(7) 0.119(7) 0.127(7) 0.021(5) -0.019(6) -0.032(6)
C7 0.071(3) 0.066(4) 0.047(3) -0.010(3) 0.002(3) 0.009(3)
C8 0.084(4) 0.057(3) 0.051(3) -0.007(3) 0.001(3) -0.007(3)
C9 0.086(4) 0.078(4) 0.047(3) -0.006(3) -0.015(3) -0.007(3)
C10 0.094(5) 0.088(5) 0.103(5) 0.016(4) 0.002(4) 0.027(4)
C11 0.128(8) 0.130(8) 0.278(12) 0.098(8) 0.011(8) 0.032(7)
C12 0.280(14) 0.105(7) 0.206(10) 0.029(7) 0.157(10) 0.041(8)

loop_
_atom_type_symbol
_atom_type_description
_atom_type_scat_dispersion_real
_atom_type_scat_dispersion_imag
_atom_type_scat_source
C C 0.0033 0.0016 'International Tables Vol C Tables 4.2.6.8 and 6.1.1.4'
H H 0.0000 0.0000 'International Tables Vol C Tables 4.2.6.8 and 6.1.1.4'
N N 0.0061 0.0033 'International Tables Vol C Tables 4.2.6.8 and 6.1.1.4'
Cl Cl 0.1484 0.1585 'International Tables Vol C Tables 4.2.6.8 and 6.1.1.4'
Zn Zn 0.2839 1.4301 'International Tables Vol C Tables 4.2.6.8 and 6.1.1.4'

loop_
_geom_angle_atom_site_label_1
_geom_angle_atom_site_label_2
_geom_angle_atom_site_label_3
_geom_angle
_geom_angle_site_symmetry_1
_geom_angle_site_symmetry_3
N3 Zn1 N1 111.69(16) . .
N3 Zn1 Cl2 107.67(12) . .
N1 Zn1 Cl2 106.83(11) . .
N3 Zn1 Cl1 106.44(12) . .
N1 Zn1 Cl1 107.47(12) . .
Cl2 Zn1 Cl1 116.83(5) . .
C1 N1 C2 105.2(4) . .
C1 N1 Zn1 125.8(3) . .
C2 N1 Zn1 128.3(4) . .
C1 N2 C3 106.6(4) . .
C1 N2 C4 127.2(5) . .
C3 N2 C4 126.2(5) . .
C7 N3 C8 104.7(4) . .
C7 N3 Zn1 126.7(3) . .
C8 N3 Zn1 128.6(3) . .
C7 N4 C9 106.9(4) . .
C7 N4 C10 126.4(5) . .
C9 N4 C10 126.8(5) . .
N1 C1 N2 112.1(5) . .
C3 C2 N1 109.5(5) . .
C2 C3 N2 106.5(5) . .
C5 C4 N2 114.8(5) . .
C6 C5 C4 118.2(7) . .
N3 C7 N4 112.1(4) . .
C9 C8 N3 108.6(5) . .
C8 C9 N4 107.7(4) . .
C11 C10 N4 116.2(6) . .
C12 C11 C10 127.2(10) . .

loop_
_geom_bond_atom_site_label_1
_geom_bond_atom_site_label_2
_geom_bond_distance
_geom_bond_site_symmetry_2
Zn1 N3 1.995(4) .
Zn1 N1 2.015(4) .
Zn1 Cl2 2.2390(13) .
Zn1 Cl1 2.2456(13) .
N1 C1 1.311(6) .
N1 C2 1.353(6) .
N2 C1 1.330(6) .
N2 C3 1.353(7) .
N2 C4 1.475(7) .
N3 C7 1.314(6) .
N3 C8 1.390(6) .
N4 C7 1.325(6) .
N4 C9 1.352(7) .
N4 C10 1.467(7) .
C2 C3 1.353(7) .
C4 C5 1.493(9) .
C5 C6 1.407(9) .
C8 C9 1.335(7) .
C10 C11 1.362(9) .
C11 C12 1.436(8) .
